data_4062816
loop_
_publ_author_name
'Berenguer, Jes\'us R.'
'Bernechea, Mar\'ia'
'Forni\'es, Juan'
'Garc\'ia, Ana'
'Lalinde, Elena'

_publ_section_title
;
(p-cymene)Ruthenium(II)(diphenylphosphino)alkyne Complexes: Preparation
of (\m-Cl)(\m-PPh2CCR) Bridged Ru/Pt Heterobimetallic Complexes.
;
_journal_issue 18
_journal_name_full Organometallics
_journal_page_first 4288
_journal_page_last 4300
_journal_paper_doi 10.1021/om049676j
_journal_volume 23
_journal_year 2004
_chemical_formula_sum 'C67 H50 Cl7 F13 O3 P2 Pt Ru S'
_chemical_formula_weight 1788.38
_space_group_IT_number 2
_symmetry_cell_setting triclinic
_symmetry_space_group_name_Hall '-P 1'
_symmetry_space_group_name_H-M 'P -1'
_cell_angle_alpha 90.2420(10)
_cell_angle_beta 91.8630(10)
_cell_angle_gamma 103.8720(10)
_cell_formula_units_Z 2
_cell_length_a 12.35700(10)
_cell_length_b 14.3450(2)
_cell_length_c 19.7060(3)
_cell_measurement_temperature 223.0(10)
_cell_volume 3389.17(8)
_diffrn_ambient_temperature 223.0(10)
_exptl_crystal_density_diffrn 1.752
_cod_database_code 4062816

loop_
_symmetry_equiv_pos_as_xyz
'x, y, z'
'-x, -y, -z'

loop_
_atom_site_label
_atom_site_type_symbol
_atom_site_fract_x
_atom_site_fract_y
_atom_site_fract_z
_atom_site_U_iso_or_equiv
_atom_site_adp_type
_atom_site_occupancy
_atom_site_symmetry_multiplicity
_atom_site_calc_flag
_atom_site_refinement_flags
_atom_site_disorder_assembly
_atom_site_disorder_group
Pt1 Pt 0.593672(14) 0.724257(12) 0.355320(7) 0.02940(6) Uani 1 1 d . . .
Ru1 Ru 0.35160(3) 0.67219(2) 0.203684(15) 0.02524(8) Uani 1 1 d . . .
Cl1 Cl 0.54714(9) 0.70152(8) 0.23581(5) 0.0308(2) Uani 1 1 d . . .
P1 P 0.32378(9) 0.73022(8) 0.31122(5) 0.0279(2) Uani 1 1 d . . .
P2 P 0.38640(9) 0.82344(8) 0.15396(5) 0.0282(2) Uani 1 1 d . . .
C1 C 0.4525(4) 0.7918(3) 0.3513(2) 0.0309(9) Uani 1 1 d . . .
C2 C 0.5343(4) 0.8582(3) 0.3670(2) 0.0299(9) Uani 1 1 d . . .
C3 C 0.6082(4) 0.9468(3) 0.3894(2) 0.0340(10) Uani 1 1 d . . .
C4 C 0.7227(4) 0.9634(3) 0.3805(2) 0.0413(11) Uani 1 1 d . . .
H4 H 0.7519 0.9163 0.3606 0.05 Uiso 1 1 calc R . .
C5 C 0.7933(4) 1.0502(4) 0.4014(2) 0.0464(12) Uani 1 1 d . . .
H5 H 0.8696 1.0604 0.3956 0.056 Uiso 1 1 calc R . .
C6 C 0.7518(5) 1.1221(3) 0.4309(2) 0.0457(12) Uani 1 1 d . . .
C7 C 0.6385(5) 1.1049(3) 0.4389(2) 0.0451(12) Uani 1 1 d . . .
H7 H 0.6094 1.1526 0.4582 0.054 Uiso 1 1 calc R . .
C8 C 0.5662(4) 1.0184(3) 0.4190(2) 0.0408(11) Uani 1 1 d . . .
H8 H 0.4901 1.0084 0.4254 0.049 Uiso 1 1 calc R . .
C9 C 0.8294(5) 1.2162(4) 0.4525(3) 0.0642(16) Uani 1 1 d . . .
H9A H 0.8636 1.2487 0.4133 0.096 Uiso 1 1 calc R . .
H9B H 0.8862 1.2044 0.4834 0.096 Uiso 1 1 calc R . .
H9C H 0.788 1.2556 0.4746 0.096 Uiso 1 1 calc R . .
C10 C 0.2379(4) 0.8144(3) 0.3235(2) 0.0346(10) Uani 1 1 d . . .
C11 C 0.2552(4) 0.8752(4) 0.3806(2) 0.0458(12) Uani 1 1 d . . .
H11 H 0.3141 0.8755 0.4112 0.055 Uiso 1 1 calc R . .
C12 C 0.1846(5) 0.9348(4) 0.3912(3) 0.0587(15) Uani 1 1 d . . .
H12 H 0.1975 0.9763 0.4286 0.07 Uiso 1 1 calc R . .
C13 C 0.0961(5) 0.9338(4) 0.3478(3) 0.0648(16) Uani 1 1 d . . .
H13 H 0.0489 0.9741 0.3558 0.078 Uiso 1 1 calc R . .
C14 C 0.0768(5) 0.8730(5) 0.2921(3) 0.0619(16) Uani 1 1 d . . .
H14 H 0.0159 0.8718 0.2629 0.074 Uiso 1 1 calc R . .
C15 C 0.1473(4) 0.8135(4) 0.2792(2) 0.0412(11) Uani 1 1 d . . .
H15 H 0.1343 0.7732 0.2412 0.049 Uiso 1 1 calc R . .
C16 C 0.2651(4) 0.6331(3) 0.3696(2) 0.0329(10) Uani 1 1 d . . .
C17 C 0.3281(4) 0.5706(3) 0.3917(2) 0.0413(11) Uani 1 1 d . . .
H17 H 0.4017 0.5803 0.3789 0.05 Uiso 1 1 calc R . .
C18 C 0.2826(5) 0.4935(4) 0.4327(3) 0.0519(13) Uani 1 1 d . . .
H18 H 0.3259 0.4523 0.4479 0.062 Uiso 1 1 calc R . .
C19 C 0.1741(6) 0.4786(4) 0.4506(3) 0.0611(16) Uani 1 1 d . . .
H19 H 0.1429 0.427 0.4779 0.073 Uiso 1 1 calc R . .
C20 C 0.1109(5) 0.5400(4) 0.4284(3) 0.0581(15) Uani 1 1 d . . .
H20 H 0.0368 0.5293 0.4404 0.07 Uiso 1 1 calc R . .
C21 C 0.1562(4) 0.6172(4) 0.3884(2) 0.0444(12) Uani 1 1 d . . .
H21 H 0.1128 0.6587 0.3741 0.053 Uiso 1 1 calc R . .
C22 C 0.2657(4) 0.8598(3) 0.1303(2) 0.0360(10) Uani 1 1 d . . .
C23 C 0.1850(4) 0.8894(3) 0.1182(2) 0.0406(11) Uani 1 1 d . A .
C24 C 0.0869(4) 0.9252(4) 0.1047(2) 0.0466(12) Uani 1 1 d D . .
C27 C -0.1043(5) 0.9947(5) 0.0782(3) 0.0685(18) Uani 1 1 d D . .
C30 C -0.2075(5) 1.0312(6) 0.0632(4) 0.086(2) Uani 1 1 d . . .
H30A H -0.2545 1.0203 0.1016 0.128 Uiso 1 1 calc R . .
H30B H -0.2474 0.9979 0.0242 0.128 Uiso 1 1 calc R . .
H30C H -0.1861 1.0988 0.0542 0.128 Uiso 1 1 calc R . .
C25A C 0.0997(8) 1.0248(6) 0.0879(4) 0.038(2) Uani 0.5 1 d PD A 1
H25A H 0.1702 1.0655 0.0842 0.046 Uiso 0.5 1 calc PR A 1
C26A C 0.0033(7) 1.0592(7) 0.0770(5) 0.049(3) Uani 0.5 1 d PD A 1
H26A H 0.0096 1.1241 0.069 0.059 Uiso 0.5 1 calc PR A 1
C28A C -0.1101(8) 0.9076(6) 0.1021(5) 0.049(3) Uani 0.5 1 d PD A 1
H28A H -0.1794 0.8692 0.1125 0.058 Uiso 0.5 1 calc PR A 1
C29A C -0.0177(6) 0.8723(7) 0.1121(5) 0.046(2) Uani 0.5 1 d PD A 1
H29A H -0.0275 0.8085 0.1247 0.055 Uiso 0.5 1 calc PR A 1
C25B C 0.0700(11) 1.0042(9) 0.1317(6) 0.115(8) Uani 0.5 1 d PD A 2
H25B H 0.1237 1.0385 0.1625 0.138 Uiso 0.5 1 calc PR A 2
C26B C -0.0204(11) 1.0385(11) 0.1173(7) 0.128(9) Uani 0.5 1 d PD A 2
H26B H -0.0231 1.0972 0.1366 0.154 Uiso 0.5 1 calc PR A 2
C28B C -0.0918(8) 0.9070(7) 0.0478(8) 0.105(7) Uani 0.5 1 d PD A 2
H28B H -0.15 0.8715 0.0204 0.126 Uiso 0.5 1 calc PR A 2
C29B C 0.0048(8) 0.8722(7) 0.0578(6) 0.068(4) Uani 0.5 1 d PD A 2
H29B H 0.0143 0.8179 0.0351 0.081 Uiso 0.5 1 calc PR A 2
C31 C 0.4671(4) 0.9314(3) 0.1985(2) 0.0361(10) Uani 1 1 d . . .
C32 C 0.5834(4) 0.9527(4) 0.1999(2) 0.0454(12) Uani 1 1 d . . .
H32 H 0.6207 0.9099 0.1815 0.054 Uiso 1 1 calc R . .
C33 C 0.6423(5) 1.0387(4) 0.2291(3) 0.0619(17) Uani 1 1 d . . .
H33 H 0.7198 1.0534 0.2302 0.074 Uiso 1 1 calc R . .
C34 C 0.5885(7) 1.1029(4) 0.2564(3) 0.069(2) Uani 1 1 d . . .
H34 H 0.6293 1.1608 0.2751 0.083 Uiso 1 1 calc R . .
C35 C 0.4755(7) 1.0810(4) 0.2559(3) 0.0692(19) Uani 1 1 d . . .
H35 H 0.4392 1.1239 0.2751 0.083 Uiso 1 1 calc R . .
C36 C 0.4133(5) 0.9963(3) 0.2275(2) 0.0482(13) Uani 1 1 d . . .
H36 H 0.3358 0.9825 0.2275 0.058 Uiso 1 1 calc R . .
C37 C 0.4572(4) 0.8266(3) 0.0733(2) 0.0326(10) Uani 1 1 d . . .
C38 C 0.4255(4) 0.8748(3) 0.0182(2) 0.0410(11) Uani 1 1 d . . .
H38 H 0.3674 0.9052 0.0222 0.049 Uiso 1 1 calc R . .
C39 C 0.4789(5) 0.8783(4) -0.0424(2) 0.0483(13) Uani 1 1 d . . .
H39 H 0.4561 0.9102 -0.0791 0.058 Uiso 1 1 calc R . .
C40 C 0.5652(4) 0.8348(4) -0.0487(2) 0.0446(12) Uani 1 1 d . . .
H40 H 0.6019 0.8382 -0.0894 0.054 Uiso 1 1 calc R . .
C41 C 0.5980(4) 0.7856(4) 0.0059(2) 0.0473(12) Uani 1 1 d . . .
H41 H 0.6563 0.7555 0.0016 0.057 Uiso 1 1 calc R . .
C42 C 0.5442(4) 0.7816(4) 0.0660(2) 0.0422(11) Uani 1 1 d . . .
H42 H 0.566 0.7483 0.1023 0.051 Uiso 1 1 calc R . .
C43 C 0.0906(4) 0.6403(4) 0.1159(3) 0.0441(12) Uani 1 1 d . . .
H43A H 0.0386 0.5879 0.0933 0.066 Uiso 1 1 calc R . .
H43B H 0.1143 0.6914 0.0844 0.066 Uiso 1 1 calc R . .
H43C H 0.0554 0.663 0.1531 0.066 Uiso 1 1 calc R . .
C44 C 0.1895(4) 0.6069(3) 0.1420(2) 0.0324(10) Uani 1 1 d . . .
C45 C 0.1902(4) 0.5611(3) 0.2050(2) 0.0351(10) Uani 1 1 d . . .
H45 H 0.1338 0.5619 0.235 0.042 Uiso 1 1 calc R . .
C46 C 0.2751(4) 0.5135(3) 0.2237(2) 0.0327(10) Uani 1 1 d . . .
H46 H 0.2715 0.4808 0.2645 0.039 Uiso 1 1 calc R . .
C47 C 0.3638(4) 0.5156(3) 0.1813(2) 0.0352(10) Uani 1 1 d . . .
C48 C 0.3684(4) 0.5694(3) 0.1206(2) 0.0325(10) Uani 1 1 d . . .
H48 H 0.4299 0.576 0.0934 0.039 Uiso 1 1 calc R . .
C49 C 0.2825(4) 0.6124(3) 0.1010(2) 0.0317(10) Uani 1 1 d . . .
H49 H 0.2866 0.6454 0.0603 0.038 Uiso 1 1 calc R . .
C50 C 0.4550(4) 0.4626(3) 0.1963(2) 0.0411(11) Uani 1 1 d . . .
H50 H 0.5271 0.5066 0.1879 0.049 Uiso 1 1 calc R . .
C51 C 0.4586(5) 0.4271(4) 0.2683(3) 0.0607(16) Uani 1 1 d . . .
H51A H 0.4643 0.4798 0.2995 0.091 Uiso 1 1 calc R . .
H51B H 0.5221 0.4002 0.275 0.091 Uiso 1 1 calc R . .
H51C H 0.3917 0.3788 0.2762 0.091 Uiso 1 1 calc R . .
C52 C 0.4382(5) 0.3782(3) 0.1459(3) 0.0502(13) Uani 1 1 d . . .
H52A H 0.3667 0.3353 0.152 0.075 Uiso 1 1 calc R . .
H52B H 0.4957 0.3445 0.1537 0.075 Uiso 1 1 calc R . .
H52C H 0.4417 0.402 0.1003 0.075 Uiso 1 1 calc R . .
C53 C 0.6933(4) 0.6310(3) 0.3490(2) 0.0344(10) Uani 1 1 d . . .
C54 C 0.7865(4) 0.6509(4) 0.3103(2) 0.0385(11) Uani 1 1 d . . .
C55 C 0.8550(4) 0.5878(4) 0.3031(2) 0.0485(13) Uani 1 1 d . . .
C56 C 0.8280(5) 0.5007(4) 0.3352(3) 0.0551(14) Uani 1 1 d . . .
C57 C 0.7366(5) 0.4783(4) 0.3741(3) 0.0504(13) Uani 1 1 d . . .
C58 C 0.6705(4) 0.5433(3) 0.3809(2) 0.0386(11) Uani 1 1 d . . .
C59 C 0.6434(4) 0.7454(3) 0.4543(2) 0.0348(10) Uani 1 1 d . . .
C60 C 0.5682(4) 0.7346(3) 0.5058(2) 0.0376(11) Uani 1 1 d . . .
C61 C 0.5996(5) 0.7589(4) 0.5723(2) 0.0460(12) Uani 1 1 d . . .
C62 C 0.7096(5) 0.7947(4) 0.5894(2) 0.0520(14) Uani 1 1 d . . .
C63 C 0.7880(5) 0.8062(4) 0.5409(3) 0.0513(14) Uani 1 1 d . . .
C64 C 0.7543(4) 0.7806(4) 0.4743(2) 0.0427(12) Uani 1 1 d . . .
F54 F 0.8164(2) 0.7357(2) 0.27710(14) 0.0528(7) Uani 1 1 d . . .
F55 F 0.9456(3) 0.6106(3) 0.26538(17) 0.0720(10) Uani 1 1 d . . .
F56 F 0.8928(3) 0.4387(3) 0.3286(2) 0.0811(11) Uani 1 1 d . . .
F57 F 0.7084(3) 0.3923(2) 0.40463(19) 0.0761(10) Uani 1 1 d . . .
F58 F 0.5808(2) 0.5169(2) 0.42005(14) 0.0512(7) Uani 1 1 d . . .
F60 F 0.4588(2) 0.7009(2) 0.49234(13) 0.0477(7) Uani 1 1 d . . .
F61 F 0.5234(3) 0.7468(2) 0.62052(13) 0.0624(9) Uani 1 1 d . . .
F62 F 0.7409(3) 0.8215(3) 0.65481(14) 0.0759(11) Uani 1 1 d . . .
F63 F 0.8960(3) 0.8441(3) 0.55677(17) 0.0763(11) Uani 1 1 d . . .
F64 F 0.8352(2) 0.7953(2) 0.42883(15) 0.0559(8) Uani 1 1 d . . .
S1 S 0.89238(15) 0.35507(11) 0.10617(8) 0.0643(4) Uani 1 1 d . . .
O83 O 0.9140(5) 0.2630(4) 0.0969(3) 0.1069(18) Uani 1 1 d . . .
O84 O 0.8567(6) 0.3984(4) 0.0482(2) 0.114(2) Uani 1 1 d . . .
O85 O 0.9747(5) 0.4170(4) 0.1480(3) 0.1033(18) Uani 1 1 d . . .
C70 C 0.7733(6) 0.3312(5) 0.1597(4) 0.0764(19) Uani 1 1 d . . .
F86 F 0.7941(4) 0.2915(4) 0.2185(3) 0.1182(17) Uani 1 1 d . . .
F87 F 0.6854(4) 0.2764(4) 0.1309(4) 0.160(3) Uani 1 1 d . . .
F88 F 0.7451(4) 0.4132(3) 0.1765(2) 0.1061(14) Uani 1 1 d . . .
C80 C 0.7727(4) 0.5812(4) 0.0567(3) 0.0492(13) Uani 1 1 d . . .
H80 H 0.812 0.5317 0.0691 0.059 Uiso 1 1 calc R . .
Cl2 Cl 0.78181(15) 0.65862(12) 0.12624(8) 0.0721(4) Uani 1 1 d . . .
Cl3 Cl 0.83514(15) 0.64029(14) -0.01473(9) 0.0819(5) Uani 1 1 d . . .
Cl4 Cl 0.63329(12) 0.52475(12) 0.03855(7) 0.0684(4) Uani 1 1 d . . .
C90 C 0.0508(6) 0.2541(6) 0.2465(4) 0.087(2) Uani 1 1 d . . .
H90 H 0.0038 0.2839 0.2169 0.104 Uiso 1 1 calc R . .
Cl5 Cl 0.16642(17) 0.24301(17) 0.20112(9) 0.0983(7) Uani 1 1 d . . .
Cl6 Cl 0.09195(19) 0.32788(15) 0.31727(11) 0.0968(6) Uani 1 1 d . . .
Cl7 Cl -0.0274(2) 0.1412(2) 0.26874(13) 0.1407(11) Uani 1 1 d . . .

loop_
_atom_site_aniso_label
_atom_site_aniso_U_11
_atom_site_aniso_U_22
_atom_site_aniso_U_33
_atom_site_aniso_U_23
_atom_site_aniso_U_13
_atom_site_aniso_U_12
Pt1 0.02786(10) 0.03766(10) 0.02522(9) -0.00273(6) -0.00248(6) 0.01333(7)
Ru1 0.02408(18) 0.03015(18) 0.02314(16) -0.00121(13) -0.00099(13) 0.01001(14)
Cl1 0.0252(5) 0.0445(6) 0.0246(5) -0.0030(4) -0.0018(4) 0.0124(4)
P1 0.0263(6) 0.0343(6) 0.0253(5) -0.0019(4) 0.0008(4) 0.0115(5)
P2 0.0263(6) 0.0318(6) 0.0278(5) 0.0001(4) -0.0019(4) 0.0101(5)
C1 0.030(2) 0.039(2) 0.030(2) -0.0021(18) 0.0003(18) 0.020(2)
C2 0.030(2) 0.041(2) 0.024(2) -0.0015(17) 0.0006(18) 0.019(2)
C3 0.039(3) 0.033(2) 0.030(2) -0.0030(18) -0.0040(19) 0.009(2)
C4 0.038(3) 0.043(3) 0.044(3) -0.003(2) 0.004(2) 0.011(2)
C5 0.040(3) 0.046(3) 0.051(3) -0.001(2) 0.005(2) 0.006(2)
C6 0.054(3) 0.040(3) 0.041(3) -0.001(2) -0.004(2) 0.008(2)
C7 0.053(3) 0.040(3) 0.044(3) -0.008(2) -0.003(2) 0.016(2)
C8 0.038(3) 0.045(3) 0.041(3) -0.005(2) -0.004(2) 0.013(2)
C9 0.065(4) 0.041(3) 0.078(4) -0.004(3) -0.007(3) -0.002(3)
C10 0.035(3) 0.038(2) 0.034(2) 0.0025(18) 0.0088(19) 0.014(2)
C11 0.047(3) 0.051(3) 0.044(3) -0.007(2) 0.002(2) 0.023(2)
C12 0.064(4) 0.063(4) 0.059(3) -0.017(3) 0.004(3) 0.034(3)
C13 0.069(4) 0.072(4) 0.069(4) -0.001(3) 0.010(3) 0.047(3)
C14 0.042(3) 0.085(4) 0.068(4) 0.016(3) 0.001(3) 0.034(3)
C15 0.036(3) 0.055(3) 0.038(2) 0.000(2) 0.002(2) 0.021(2)
C16 0.037(3) 0.035(2) 0.027(2) -0.0024(17) 0.0039(19) 0.007(2)
C17 0.045(3) 0.045(3) 0.037(2) 0.003(2) 0.000(2) 0.015(2)
C18 0.067(4) 0.041(3) 0.049(3) 0.009(2) -0.001(3) 0.016(3)
C19 0.069(4) 0.062(4) 0.043(3) 0.015(3) 0.003(3) -0.003(3)
C20 0.049(4) 0.074(4) 0.047(3) 0.006(3) 0.006(3) 0.004(3)
C21 0.040(3) 0.059(3) 0.034(2) 0.007(2) 0.003(2) 0.009(2)
C22 0.036(3) 0.037(2) 0.038(2) 0.0024(19) 0.000(2) 0.015(2)
C23 0.043(3) 0.046(3) 0.038(2) 0.006(2) 0.002(2) 0.020(2)
C24 0.039(3) 0.066(3) 0.043(3) 0.012(2) 0.003(2) 0.029(3)
C27 0.052(4) 0.093(5) 0.077(4) 0.037(4) 0.025(3) 0.046(4)
C30 0.053(4) 0.123(6) 0.101(5) 0.051(4) 0.020(4) 0.057(4)
C25A 0.036(5) 0.046(6) 0.036(5) -0.012(5) -0.004(5) 0.019(4)
C26A 0.076(9) 0.053(6) 0.031(5) -0.019(5) -0.013(6) 0.042(6)
C28A 0.041(6) 0.054(7) 0.054(6) 0.028(5) 0.013(5) 0.015(5)
C29A 0.040(6) 0.049(6) 0.055(6) 0.021(5) 0.012(5) 0.021(5)
C25B 0.125(15) 0.161(16) 0.095(11) -0.090(12) -0.080(11) 0.120(14)
C26B 0.158(17) 0.21(2) 0.072(10) -0.093(12) -0.081(11) 0.169(17)
C28B 0.018(6) 0.083(11) 0.204(19) 0.089(12) -0.009(9) -0.008(6)
C29B 0.046(7) 0.043(6) 0.121(12) 0.024(7) -0.003(8) 0.023(5)
C31 0.043(3) 0.038(2) 0.025(2) 0.0047(18) 0.000(2) 0.004(2)
C32 0.044(3) 0.051(3) 0.036(2) 0.005(2) -0.005(2) 0.001(2)
C33 0.061(4) 0.068(4) 0.039(3) 0.012(3) -0.010(3) -0.017(3)
C34 0.104(6) 0.049(3) 0.035(3) -0.002(2) -0.004(3) -0.019(4)
C35 0.106(6) 0.046(3) 0.051(3) -0.008(3) 0.009(4) 0.010(4)
C36 0.059(4) 0.040(3) 0.043(3) -0.004(2) 0.007(2) 0.006(2)
C37 0.033(2) 0.038(2) 0.025(2) 0.0023(17) 0.0004(18) 0.007(2)
C38 0.044(3) 0.044(3) 0.038(2) 0.009(2) 0.001(2) 0.017(2)
C39 0.057(3) 0.058(3) 0.033(2) 0.009(2) 0.000(2) 0.021(3)
C40 0.051(3) 0.052(3) 0.031(2) 0.004(2) 0.015(2) 0.012(3)
C41 0.050(3) 0.056(3) 0.043(3) 0.000(2) 0.013(2) 0.025(3)
C42 0.044(3) 0.053(3) 0.035(2) 0.006(2) 0.006(2) 0.021(2)
C43 0.037(3) 0.048(3) 0.048(3) -0.009(2) -0.013(2) 0.014(2)
C44 0.029(2) 0.033(2) 0.033(2) -0.0068(18) -0.0105(19) 0.0054(18)
C45 0.026(2) 0.042(3) 0.036(2) -0.0062(19) 0.0034(19) 0.0042(19)
C46 0.036(3) 0.030(2) 0.031(2) -0.0016(17) -0.0042(19) 0.0057(19)
C47 0.036(3) 0.030(2) 0.039(2) -0.0096(18) -0.006(2) 0.0083(19)
C48 0.035(3) 0.035(2) 0.028(2) -0.0097(17) 0.0003(19) 0.0093(19)
C49 0.035(3) 0.036(2) 0.023(2) -0.0084(17) -0.0036(18) 0.0073(19)
C50 0.036(3) 0.038(3) 0.053(3) -0.006(2) -0.003(2) 0.018(2)
C51 0.070(4) 0.064(4) 0.058(3) -0.007(3) -0.017(3) 0.040(3)
C52 0.049(3) 0.041(3) 0.066(3) -0.007(2) 0.001(3) 0.019(2)
C53 0.032(2) 0.045(3) 0.029(2) -0.0051(19) -0.0081(19) 0.016(2)
C54 0.030(3) 0.052(3) 0.036(2) -0.005(2) -0.002(2) 0.015(2)
C55 0.035(3) 0.073(4) 0.043(3) -0.010(3) 0.001(2) 0.025(3)
C56 0.052(4) 0.060(4) 0.062(3) -0.015(3) -0.015(3) 0.034(3)
C57 0.052(3) 0.051(3) 0.056(3) -0.005(3) -0.010(3) 0.030(3)
C58 0.036(3) 0.050(3) 0.033(2) -0.003(2) -0.004(2) 0.018(2)
C59 0.038(3) 0.039(2) 0.031(2) -0.0038(18) -0.009(2) 0.017(2)
C60 0.049(3) 0.040(3) 0.029(2) 0.0004(18) -0.002(2) 0.020(2)
C61 0.065(4) 0.053(3) 0.027(2) -0.002(2) -0.001(2) 0.028(3)
C62 0.069(4) 0.067(4) 0.029(2) -0.009(2) -0.013(3) 0.034(3)
C63 0.044(3) 0.059(3) 0.053(3) -0.015(3) -0.020(3) 0.021(3)
C64 0.045(3) 0.056(3) 0.033(2) -0.006(2) -0.009(2) 0.025(2)
F54 0.0421(17) 0.066(2) 0.0511(16) 0.0042(14) 0.0105(14) 0.0134(15)
F55 0.0436(19) 0.105(3) 0.077(2) -0.007(2) 0.0152(17) 0.0359(19)
F56 0.073(3) 0.083(2) 0.106(3) -0.017(2) -0.009(2) 0.058(2)
F57 0.092(3) 0.056(2) 0.091(2) 0.0129(18) -0.002(2) 0.0396(19)
F58 0.0491(18) 0.0603(18) 0.0493(16) 0.0129(14) 0.0060(14) 0.0228(15)
F60 0.0443(18) 0.0646(19) 0.0349(14) -0.0042(13) 0.0044(13) 0.0137(14)
F61 0.084(2) 0.081(2) 0.0287(14) -0.0032(14) 0.0085(15) 0.0315(19)
F62 0.096(3) 0.103(3) 0.0345(16) -0.0218(16) -0.0263(17) 0.041(2)
F63 0.053(2) 0.111(3) 0.065(2) -0.0250(19) -0.0278(17) 0.023(2)
F64 0.0357(17) 0.079(2) 0.0523(17) -0.0108(15) -0.0057(14) 0.0145(15)
S1 0.0774(11) 0.0574(9) 0.0647(9) 0.0019(7) -0.0071(8) 0.0304(8)
O83 0.121(5) 0.077(3) 0.142(5) -0.010(3) 0.004(4) 0.060(3)
O84 0.180(6) 0.157(5) 0.049(2) 0.007(3) 0.005(3) 0.128(5)
O85 0.094(4) 0.094(4) 0.096(4) 0.003(3) -0.012(3) -0.027(3)
C70 0.061(4) 0.085(5) 0.083(5) -0.006(4) -0.011(4) 0.019(4)
F86 0.098(4) 0.125(4) 0.125(4) 0.062(3) 0.016(3) 0.011(3)
F87 0.071(3) 0.167(5) 0.223(7) -0.065(5) -0.044(4) -0.004(3)
F88 0.119(4) 0.119(4) 0.096(3) -0.002(3) 0.023(3) 0.057(3)
C80 0.046(3) 0.053(3) 0.052(3) -0.002(2) 0.000(2) 0.020(3)
Cl2 0.0782(11) 0.0763(10) 0.0634(9) -0.0235(8) -0.0160(8) 0.0246(9)
Cl3 0.0665(11) 0.1021(13) 0.0795(11) 0.0194(9) 0.0284(9) 0.0210(10)
Cl4 0.0460(8) 0.0916(11) 0.0618(9) -0.0186(8) 0.0054(7) 0.0050(8)
C90 0.057(4) 0.117(6) 0.085(5) 0.047(4) -0.003(4) 0.019(4)
Cl5 0.0754(13) 0.1334(17) 0.0711(11) -0.0198(11) 0.0081(10) -0.0045(12)
Cl6 0.1124(17) 0.0947(13) 0.0984(13) 0.0227(11) 0.0366(12) 0.0496(12)
Cl7 0.1054(18) 0.155(2) 0.1209(18) 0.0715(16) -0.0217(15) -0.0464(16)

loop_
_geom_bond_atom_site_label_1
_geom_bond_atom_site_label_2
_geom_bond_distance
_geom_bond_site_symmetry_2
_geom_bond_publ_flag
Pt1 C59 2.025(4) . ?
Pt1 C53 2.030(4) . ?
Pt1 C1 2.188(4) . ?
Pt1 C2 2.229(4) . ?
Pt1 Cl1 2.4081(9) . ?
Ru1 C45 2.236(4) . ?
Ru1 C48 2.247(4) . ?
Ru1 C49 2.253(4) . ?
Ru1 C46 2.287(4) . ?
Ru1 C44 2.302(4) . ?
Ru1 C47 2.328(4) . ?
Ru1 P2 2.3346(11) . ?
Ru1 P1 2.3390(10) . ?
Ru1 Cl1 2.4140(11) . ?
P1 C1 1.782(5) . ?
P1 C10 1.809(4) . ?
P1 C16 1.836(4) . ?
P2 C22 1.745(5) . ?
P2 C31 1.832(4) . ?
P2 C37 1.835(4) . ?
C1 C2 1.241(6) . ?
C2 C3 1.435(6) . ?
C3 C8 1.390(6) . ?
C3 C4 1.395(6) . ?
C4 C5 1.391(7) . ?
C4 H4 0.93 . ?
C5 C6 1.389(7) . ?
C5 H5 0.93 . ?
C6 C7 1.377(7) . ?
C6 C9 1.508(7) . ?
C7 C8 1.391(6) . ?
C7 H7 0.93 . ?
C8 H8 0.93 . ?
C9 H9A 0.96 . ?
C9 H9B 0.96 . ?
C9 H9C 0.96 . ?
C10 C15 1.394(6) . ?
C10 C11 1.398(6) . ?
C11 C12 1.381(7) . ?
C11 H11 0.93 . ?
C12 C13 1.363(8) . ?
C12 H12 0.93 . ?
C13 C14 1.377(8) . ?
C13 H13 0.93 . ?
C14 C15 1.386(7) . ?
C14 H14 0.93 . ?
C15 H15 0.93 . ?
C16 C21 1.373(6) . ?
C16 C17 1.385(6) . ?
C17 C18 1.390(7) . ?
C17 H17 0.93 . ?
C18 C19 1.365(8) . ?
C18 H18 0.93 . ?
C19 C20 1.374(8) . ?
C19 H19 0.93 . ?
C20 C21 1.379(7) . ?
C20 H20 0.93 . ?
C21 H21 0.93 . ?
C22 C23 1.191(6) . ?
C23 C24 1.444(6) . ?
C24 C25B 1.314(8) . ?
C24 C29A 1.346(8) . ?
C24 C29B 1.424(8) . ?
C24 C25A 1.441(8) . ?
C27 C26B 1.303(9) . ?
C27 C28A 1.324(8) . ?
C27 C26A 1.427(8) . ?
C27 C28B 1.435(9) . ?
C27 C30 1.512(7) . ?
C30 H30A 0.96 . ?
C30 H30B 0.96 . ?
C30 H30C 0.96 . ?
C25A C26A 1.405(8) . ?
C25A H25A 0.93 . ?
C26A H26A 0.93 . ?
C28A C29A 1.364(8) . ?
C28A H28A 0.93 . ?
C29A H29A 0.93 . ?
C25B C26B 1.347(9) . ?
C25B H25B 0.93 . ?
C26B H26B 0.93 . ?
C28B C29B 1.408(9) . ?
C28B H28B 0.93 . ?
C29B H29B 0.93 . ?
C31 C32 1.395(7) . ?
C31 C36 1.397(7) . ?
C32 C33 1.386(7) . ?
C32 H32 0.93 . ?
C33 C34 1.375(9) . ?
C33 H33 0.93 . ?
C34 C35 1.355(9) . ?
C34 H34 0.93 . ?
C35 C36 1.377(7) . ?
C35 H35 0.93 . ?
C36 H36 0.93 . ?
C37 C38 1.385(6) . ?
C37 C42 1.391(6) . ?
C38 C39 1.379(7) . ?
C38 H38 0.93 . ?
C39 C40 1.367(7) . ?
C39 H39 0.93 . ?
C40 C41 1.391(7) . ?
C40 H40 0.93 . ?
C41 C42 1.372(6) . ?
C41 H41 0.93 . ?
C42 H42 0.93 . ?
C43 C44 1.493(6) . ?
C43 H43A 0.96 . ?
C43 H43B 0.96 . ?
C43 H43C 0.96 . ?
C44 C45 1.407(6) . ?
C44 C49 1.413(6) . ?
C45 C46 1.423(6) . ?
C45 H45 0.93 . ?
C46 C47 1.394(6) . ?
C46 H46 0.93 . ?
C47 C48 1.421(6) . ?
C47 C50 1.526(6) . ?
C48 C49 1.395(6) . ?
C48 H48 0.93 . ?
C49 H49 0.93 . ?
C50 C51 1.513(7) . ?
C50 C52 1.534(6) . ?
C50 H50 0.98 . ?
C51 H51A 0.96 . ?
C51 H51B 0.96 . ?
C51 H51C 0.96 . ?
C52 H52A 0.96 . ?
C52 H52B 0.96 . ?
C52 H52C 0.96 . ?
C53 C54 1.375(6) . ?
C53 C58 1.379(7) . ?
C54 F54 1.362(5) . ?
C54 C55 1.389(7) . ?
C55 F55 1.339(6) . ?
C55 C56 1.375(8) . ?
C56 F56 1.340(6) . ?
C56 C57 1.361(8) . ?
C57 F57 1.348(6) . ?
C57 C58 1.388(7) . ?
C58 F58 1.350(5) . ?
C59 C60 1.382(6) . ?
C59 C64 1.385(6) . ?
C60 F60 1.340(5) . ?
C60 C61 1.374(6) . ?
C61 F61 1.343(6) . ?
C61 C62 1.363(8) . ?
C62 F62 1.360(5) . ?
C62 C63 1.366(8) . ?
C63 F63 1.341(6) . ?
C63 C64 1.385(6) . ?
C64 F64 1.343(6) . ?
S1 O84 1.411(5) . ?
S1 O85 1.418(5) . ?
S1 O83 1.422(5) . ?
S1 C70 1.805(8) . ?
C70 F87 1.291(7) . ?
C70 F86 1.338(8) . ?
C70 F88 1.348(8) . ?
C80 Cl4 1.744(5) . ?
C80 Cl2 1.744(5) . ?
C80 Cl3 1.750(6) . ?
C80 H80 0.98 . ?
C90 Cl6 1.734(8) . ?
C90 Cl7 1.740(7) . ?
C90 Cl5 1.749(8) . ?
C90 H90 0.98 . ?
